data_7234613
loop_
_publ_author_name
'Chahal, Manoj'
'Raje, Sakthi'
'Kotana, Gopichand'
'Angamuthu, Raja'

_publ_section_title
;
 Binding Enabled Catalytic Activation of SO2 by Copper Koneramine
 Complexes at Ambient Conditions
;
_journal_name_full 'Green Chemistry'
_journal_paper_doi 10.1039/C9GC02647A
_journal_year 2019
_chemical_formula_moiety 'C17 H29 Cl2 Cu N8 O, C F3 O3 S, H2 O'
_chemical_formula_sum 'C18 H31 Cl2 Cu F3 N8 O5 S'
_chemical_formula_weight 663.01
_space_group_crystal_system monoclinic
_space_group_IT_number 14
_space_group_name_Hall '-P 2yn'
_space_group_name_H-M_alt 'P 1 21/n 1'
_symmetry_space_group_name_Hall '-P 2yn'
_symmetry_space_group_name_H-M 'P 1 21/n 1'
_atom_sites_solution_hydrogens mixed
_atom_sites_solution_primary iterative
_audit_creation_date 2018-09-22
_audit_creation_method
;
Olex2 1.2
(compiled 2018.05.29 svn.r3508 for OlexSys, GUI svn.r5506)
;
_audit_update_record
;
2019-02-06 deposited with the CCDC.    2019-10-11 downloaded from the CCDC.
;
_cell_angle_alpha 90
_cell_angle_beta 110.940(2)
_cell_angle_gamma 90
_cell_formula_units_Z 4
_cell_length_a 14.9180(10)
_cell_length_b 11.9455(8)
_cell_length_c 16.2476(11)
_cell_measurement_reflns_used 9376
_cell_measurement_temperature 173(2)
_cell_measurement_theta_max 28.11
_cell_measurement_theta_min 2.68
_cell_volume 2704.1(3)
_computing_cell_refinement 'SAINT V8.38A (?, 2016)'
_computing_data_reduction 'SAINT V8.38A (?, 2016)'
_computing_molecular_graphics 'Olex2 (Dolomanov et al., 2009)'
_computing_publication_material 'Olex2 (Dolomanov et al., 2009)'
_computing_structure_refinement 'ShelXL (Sheldrick, 2015)'
_computing_structure_solution 'olex2.solve (Bourhis et al., 2015)'
_diffrn_ambient_temperature 173.0
_diffrn_measured_fraction_theta_full 1.000
_diffrn_measured_fraction_theta_max 1.000
_diffrn_measurement_device_type 'Bruker APEX-II CCD'
_diffrn_measurement_method '\f and \w scans'
_diffrn_radiation_type MoK\a
_diffrn_radiation_wavelength 0.71073
_diffrn_reflns_av_R_equivalents 0.0654
_diffrn_reflns_av_unetI/netI 0.0435
_diffrn_reflns_Laue_measured_fraction_full 1.000
_diffrn_reflns_Laue_measured_fraction_max 1.000
_diffrn_reflns_limit_h_max 19
_diffrn_reflns_limit_h_min -19
_diffrn_reflns_limit_k_max 15
_diffrn_reflns_limit_k_min -15
_diffrn_reflns_limit_l_max 21
_diffrn_reflns_limit_l_min -21
_diffrn_reflns_number 41974
_diffrn_reflns_point_group_measured_fraction_full 1.000
_diffrn_reflns_point_group_measured_fraction_max 1.000
_diffrn_reflns_theta_full 25.242
_diffrn_reflns_theta_max 28.293
_diffrn_reflns_theta_min 2.170
_exptl_absorpt_coefficient_mu 1.149
_exptl_absorpt_correction_T_max 0.7457
_exptl_absorpt_correction_T_min 0.7015
_exptl_absorpt_correction_type multi-scan
_exptl_absorpt_process_details
'SADABS-2016/2 (Bruker,2016/2) was used for absorption correction. wR2(int) was 0.0632 before and 0.0539 after correction. The Ratio of minimum to maximum transmission is 0.9407. The \l/2 correction factor is Not present.'
_exptl_crystal_colour 'metallic dark blue'
_exptl_crystal_colour_lustre metallic
_exptl_crystal_colour_modifier dark
_exptl_crystal_colour_primary blue
_exptl_crystal_density_diffrn 1.629
_exptl_crystal_description block
_exptl_crystal_F_000 1364
_exptl_crystal_size_max 0.22
_exptl_crystal_size_mid 0.2
_exptl_crystal_size_min 0.18
_refine_diff_density_max 1.058
_refine_diff_density_min -1.023
_refine_diff_density_rms 0.227
_refine_ls_extinction_method none
_refine_ls_goodness_of_fit_ref 1.123
_refine_ls_hydrogen_treatment mixed
_refine_ls_matrix_type full
_refine_ls_number_parameters 358
_refine_ls_number_reflns 6713
_refine_ls_number_restraints 0
_refine_ls_restrained_S_all 1.123
_refine_ls_R_factor_all 0.0742
_refine_ls_R_factor_gt 0.0471
_refine_ls_shift/su_max 0.002
_refine_ls_shift/su_mean 0.000
_refine_ls_structure_factor_coef Fsqd
_refine_ls_weighting_details 'w=1/[\s^2^(Fo^2^)+(0.0802P)^2^+4.2706P] where P=(Fo^2^+2Fc^2^)/3'
_refine_ls_weighting_scheme calc
_refine_ls_wR_factor_gt 0.1280
_refine_ls_wR_factor_ref 0.1610
_reflns_Friedel_coverage 0.000
_reflns_number_gt 5157
_reflns_number_total 6713
_reflns_threshold_expression 'I > 2\s(I)'
_cod_data_source_file c9gc02647a2.cif
_cod_data_source_block 2-[Cu(ImdH)(H2O)Cl2](OTf)
_cod_database_code 7234613
_shelx_shelxl_version_number 2016/4
_shelx_space_group_comment
;
The symmetry employed for this shelxl refinement is uniquely defined
by the following loop, which should always be used as a source of
symmetry information in preference to the above space-group names.
They are only intended as comments.
;
_shelx_estimated_absorpt_t_max 0.820
_shelx_estimated_absorpt_t_min 0.786
_olex2_refinement_description
;
1. Fixed Uiso
 At 1.2 times of:
  All C(H) groups, All C(H,H) groups, All N(H) groups
 At 1.5 times of:
  All C(H,H,H) groups, All O(H,H) groups
2.a Free rotating group:
 O0AA(H0AA,H0AB)
2.b Rotating group:
 O1(H1A,H1B)
2.c Ternary CH refined with riding coordinates:
 N2(H2), C12(H12), C15(H15), C6(H6)
2.d Secondary CH2 refined with riding coordinates:
 C7(H7A,H7B)
2.e Aromatic/amide H refined with riding coordinates:
 N7(H7), N8(H8), N5(H5), C4(H4), C3(H3), C2(H2A), C1(H1)
2.f Idealised Me refined as rotating group:
 C14(H14A,H14B,H14C), C13(H13A,H13B,H13C), C16(H16A,H16B,H16C), C17(H17A,H17B,
 H17C)
;
_olex2_submission_special_instructions 'No special instructions were received'

loop_
_space_group_symop_operation_xyz
'x, y, z'
'-x+1/2, y+1/2, -z+1/2'
'-x, -y, -z'
'x-1/2, -y-1/2, z-1/2'

loop_
_atom_site_label
_atom_site_type_symbol
_atom_site_fract_x
_atom_site_fract_y
_atom_site_fract_z
_atom_site_U_iso_or_equiv
_atom_site_adp_type
_atom_site_occupancy
_atom_site_site_symmetry_order
_atom_site_calc_flag
_atom_site_refinement_flags_posn
Cu1 Cu 0.55882(3) 0.47317(3) 0.41074(3) 0.01661(13) Uani 1 1 d .
Cl1 Cl 0.43985(6) 0.34307(7) 0.34956(6) 0.01814(18) Uani 1 1 d .
Cl2 Cl 0.61448(6) 0.38810(7) 0.54352(6) 0.01988(19) Uani 1 1 d .
S1 S 0.67069(8) 1.08328(9) 0.23054(6) 0.0261(2) Uani 1 1 d .
F1 F 0.49568(18) 1.0213(2) 0.1330(2) 0.0428(7) Uani 1 1 d .
F2 F 0.6064(2) 0.9471(2) 0.09676(18) 0.0430(7) Uani 1 1 d .
F3 F 0.5682(2) 1.1197(3) 0.06460(18) 0.0455(7) Uani 1 1 d .
N7 N 0.4110(2) 1.0715(2) 0.34881(19) 0.0172(6) Uani 1 1 d .
H7 H 0.399011 1.143805 0.346402 0.021 Uiso 1 1 calc R
N8 N 0.7235(2) 1.1715(2) 0.50578(19) 0.0166(6) Uani 1 1 d .
H8 H 0.701243 1.240458 0.499510 0.020 Uiso 1 1 calc R
N6 N 0.6887(2) 0.9829(2) 0.48199(19) 0.0152(6) Uani 1 1 d .
N4 N 0.5242(2) 0.9311(2) 0.39961(18) 0.0158(6) Uani 1 1 d .
N5 N 0.5684(2) 1.1196(2) 0.42652(19) 0.0156(6) Uani 1 1 d .
H5 H 0.551711 1.190688 0.420138 0.019 Uiso 1 1 calc R
N1 N 0.5274(2) 0.5700(2) 0.30323(19) 0.0163(6) Uani 1 1 d .
N2 N 0.6222(2) 0.6158(2) 0.46969(19) 0.0170(6) Uani 1 1 d .
H2 H 0.614076 0.621983 0.528027 0.020 Uiso 1 1 calc R
N3 N 0.6448(2) 0.8020(2) 0.44461(19) 0.0166(6) Uani 1 1 d .
O4 O 0.6656(3) 0.9980(3) 0.2904(2) 0.0421(8) Uani 1 1 d .
O3 O 0.7576(2) 1.0819(3) 0.2116(2) 0.0380(8) Uani 1 1 d .
C12 C 0.3307(2) 0.9953(3) 0.3059(2) 0.0177(7) Uani 1 1 d .
H12 H 0.332950 0.932642 0.347415 0.021 Uiso 1 1 calc R
O2 O 0.6391(3) 1.1925(3) 0.2454(2) 0.0474(9) Uani 1 1 d .
C10 C 0.5010(2) 1.0382(3) 0.3911(2) 0.0148(6) Uani 1 1 d .
C14 C 0.3353(3) 0.9463(3) 0.2214(2) 0.0225(7) Uani 1 1 d .
H14A H 0.331797 1.006812 0.179603 0.034 Uiso 1 1 calc GR
H14B H 0.281358 0.894855 0.195541 0.034 Uiso 1 1 calc GR
H14C H 0.395846 0.905508 0.234349 0.034 Uiso 1 1 calc GR
C15 C 0.8266(3) 1.1552(3) 0.5532(2) 0.0188(7) Uani 1 1 d .
H15 H 0.836175 1.084293 0.587961 0.023 Uiso 1 1 calc R
C11 C 0.6622(2) 1.0900(3) 0.4721(2) 0.0144(6) Uani 1 1 d .
C9 C 0.6188(2) 0.9096(3) 0.4423(2) 0.0150(6) Uani 1 1 d .
C13 C 0.2381(3) 1.0611(3) 0.2886(2) 0.0223(7) Uani 1 1 d .
H13A H 0.234245 1.085799 0.344742 0.033 Uiso 1 1 calc GR
H13B H 0.182925 1.013097 0.257846 0.033 Uiso 1 1 calc GR
H13C H 0.237488 1.126473 0.252000 0.033 Uiso 1 1 calc GR
C4 C 0.5428(3) 0.7541(3) 0.2522(2) 0.0185(7) Uani 1 1 d .
H4 H 0.559576 0.830530 0.264864 0.022 Uiso 1 1 calc R
C5 C 0.5478(2) 0.6791(3) 0.3186(2) 0.0159(6) Uani 1 1 d .
C3 C 0.5125(3) 0.7139(3) 0.1665(2) 0.0223(7) Uani 1 1 d .
H3 H 0.506733 0.763330 0.119113 0.027 Uiso 1 1 calc R
C2 C 0.4905(3) 0.6012(3) 0.1503(2) 0.0230(8) Uani 1 1 d .
H2A H 0.469126 0.572698 0.091873 0.028 Uiso 1 1 calc R
C1 C 0.5003(3) 0.5312(3) 0.2206(2) 0.0196(7) Uani 1 1 d .
H1 H 0.487590 0.453569 0.210132 0.023 Uiso 1 1 calc R
C6 C 0.5742(2) 0.7121(3) 0.4150(2) 0.0155(6) Uani 1 1 d .
H6 H 0.515044 0.732230 0.427063 0.019 Uiso 1 1 calc R
C7 C 0.7253(2) 0.6322(3) 0.4834(2) 0.0188(7) Uani 1 1 d .
H7A H 0.739597 0.605350 0.431687 0.023 Uiso 1 1 calc R
H7B H 0.766715 0.591456 0.536412 0.023 Uiso 1 1 calc R
C8 C 0.7411(3) 0.7584(3) 0.4951(3) 0.0211(7) Uani 1 1 d .
H8A H 0.760(3) 0.783(4) 0.558(3) 0.025 Uiso 1 1 d R
C16 C 0.8633(3) 1.2525(4) 0.6165(3) 0.0335(10) Uani 1 1 d .
H16A H 0.849642 1.323026 0.583481 0.050 Uiso 1 1 calc GR
H16B H 0.932666 1.244876 0.647214 0.050 Uiso 1 1 calc GR
H16C H 0.831112 1.252398 0.659576 0.050 Uiso 1 1 calc GR
C17 C 0.8788(3) 1.1457(4) 0.4891(3) 0.0338(10) Uani 1 1 d .
H17A H 0.854304 1.080951 0.450536 0.051 Uiso 1 1 calc GR
H17B H 0.947649 1.136047 0.521830 0.051 Uiso 1 1 calc GR
H17C H 0.868347 1.213893 0.453365 0.051 Uiso 1 1 calc GR
C18 C 0.5802(3) 1.0420(3) 0.1255(3) 0.0266(8) Uani 1 1 d .
H8B H 0.787(4) 0.788(4) 0.473(3) 0.042(14) Uiso 1 1 d .
O0AA O 0.8598(3) 0.8760(4) 0.3772(3) 0.0669(12) Uani 1 1 d .
H0AA H 0.856178 0.819612 0.342256 0.100 Uiso 1 1 d G
H0AB H 0.811515 0.918459 0.348110 0.100 Uiso 1 1 d G
O1 O 0.6733(2) 0.3842(2) 0.36242(18) 0.0260(6) Uani 1 1 d .
H1A H 0.692987 0.430326 0.328279 0.039 Uiso 1 1 d GR
H1B H 0.646449 0.326868 0.325812 0.039 Uiso 1 1 d GR

loop_
_atom_site_aniso_label
_atom_site_aniso_U_11
_atom_site_aniso_U_22
_atom_site_aniso_U_33
_atom_site_aniso_U_23
_atom_site_aniso_U_13
_atom_site_aniso_U_12
Cu1 0.0205(2) 0.0104(2) 0.0183(2) 0.00064(15) 0.00610(17) -0.00127(16)
Cl1 0.0190(4) 0.0099(4) 0.0241(4) -0.0004(3) 0.0058(3) -0.0015(3)
Cl2 0.0242(4) 0.0150(4) 0.0200(4) 0.0030(3) 0.0074(3) 0.0017(3)
S1 0.0334(5) 0.0259(5) 0.0212(4) -0.0019(4) 0.0125(4) -0.0052(4)
F1 0.0223(12) 0.0444(17) 0.0640(19) -0.0022(14) 0.0181(13) -0.0033(11)
F2 0.0367(14) 0.0462(16) 0.0414(15) -0.0210(13) 0.0082(12) 0.0015(12)
F3 0.0409(15) 0.0521(18) 0.0342(14) 0.0114(13) 0.0018(12) -0.0057(13)
N7 0.0177(14) 0.0094(13) 0.0223(15) -0.0011(11) 0.0042(12) 0.0005(11)
N8 0.0166(14) 0.0095(13) 0.0208(14) -0.0004(11) 0.0033(12) 0.0000(11)
N6 0.0176(14) 0.0086(13) 0.0169(13) -0.0002(10) 0.0028(11) 0.0003(11)
N4 0.0199(14) 0.0100(13) 0.0172(14) 0.0002(10) 0.0063(12) -0.0005(11)
N5 0.0148(13) 0.0079(12) 0.0218(14) 0.0004(11) 0.0038(11) 0.0004(10)
N1 0.0178(14) 0.0115(13) 0.0202(14) 0.0003(11) 0.0077(12) -0.0005(11)
N2 0.0215(15) 0.0114(13) 0.0175(14) -0.0004(11) 0.0063(12) 0.0009(11)
N3 0.0172(14) 0.0094(13) 0.0202(14) -0.0009(11) 0.0029(12) -0.0013(11)
O4 0.062(2) 0.0381(18) 0.0305(16) 0.0022(14) 0.0222(16) -0.0104(16)
O3 0.0274(15) 0.054(2) 0.0303(16) -0.0012(14) 0.0076(13) -0.0092(14)
C12 0.0163(16) 0.0157(16) 0.0187(16) -0.0004(13) 0.0035(13) -0.0039(13)
O2 0.063(2) 0.0323(18) 0.047(2) -0.0101(15) 0.0188(18) 0.0000(16)
C10 0.0172(16) 0.0121(15) 0.0151(15) -0.0011(12) 0.0059(13) -0.0014(12)
C14 0.0242(18) 0.0223(18) 0.0196(17) -0.0044(14) 0.0061(15) 0.0003(15)
C15 0.0180(16) 0.0140(16) 0.0206(17) 0.0003(13) 0.0024(14) -0.0019(13)
C11 0.0161(15) 0.0134(15) 0.0129(15) -0.0005(12) 0.0043(13) -0.0006(12)
C9 0.0194(16) 0.0103(15) 0.0148(15) 0.0002(12) 0.0054(13) -0.0003(12)
C13 0.0172(17) 0.0238(18) 0.0241(18) -0.0067(15) 0.0055(14) -0.0017(14)
C4 0.0240(17) 0.0119(15) 0.0193(16) 0.0019(13) 0.0074(14) 0.0008(13)
C5 0.0164(16) 0.0131(15) 0.0187(16) -0.0003(12) 0.0070(13) 0.0003(12)
C3 0.0266(19) 0.0198(18) 0.0218(18) 0.0028(14) 0.0101(15) 0.0007(15)
C2 0.0289(19) 0.0218(18) 0.0181(17) -0.0046(14) 0.0082(15) -0.0036(15)
C1 0.0229(17) 0.0159(16) 0.0201(17) -0.0038(13) 0.0079(14) -0.0027(14)
C6 0.0193(16) 0.0085(14) 0.0191(16) 0.0003(12) 0.0073(14) -0.0001(12)
C7 0.0185(16) 0.0140(16) 0.0210(17) 0.0009(13) 0.0037(14) 0.0025(13)
C8 0.0190(17) 0.0124(16) 0.0273(19) 0.0015(14) 0.0025(15) 0.0017(13)
C16 0.030(2) 0.026(2) 0.034(2) -0.0040(17) -0.0014(18) -0.0038(17)
C17 0.024(2) 0.042(3) 0.036(2) -0.0006(19) 0.0119(18) -0.0014(18)
C18 0.0243(19) 0.0248(19) 0.032(2) -0.0021(16) 0.0122(17) -0.0022(16)
O0AA 0.070(3) 0.047(2) 0.087(3) 0.000(2) 0.032(3) 0.006(2)
O1 0.0284(14) 0.0224(14) 0.0302(15) -0.0007(11) 0.0141(12) 0.0020(11)

loop_
_atom_type_symbol
_atom_type_description
_atom_type_scat_dispersion_real
_atom_type_scat_dispersion_imag
_atom_type_scat_source
C C 0.0033 0.0016 'International Tables Vol C Tables 4.2.6.8 and 6.1.1.4'
H H 0.0000 0.0000 'International Tables Vol C Tables 4.2.6.8 and 6.1.1.4'
Cl Cl 0.1484 0.1585 'International Tables Vol C Tables 4.2.6.8 and 6.1.1.4'
Cu Cu 0.3201 1.2651 'International Tables Vol C Tables 4.2.6.8 and 6.1.1.4'
F F 0.0171 0.0103 'International Tables Vol C Tables 4.2.6.8 and 6.1.1.4'
N N 0.0061 0.0033 'International Tables Vol C Tables 4.2.6.8 and 6.1.1.4'
O O 0.0106 0.0060 'International Tables Vol C Tables 4.2.6.8 and 6.1.1.4'
S S 0.1246 0.1234 'International Tables Vol C Tables 4.2.6.8 and 6.1.1.4'

loop_
_geom_angle_atom_site_label_1
_geom_angle_atom_site_label_2
_geom_angle_atom_site_label_3
_geom_angle
Cl1 Cu1 O1 95.16(7)
Cl2 Cu1 Cl1 94.15(3)
Cl2 Cu1 O1 92.99(7)
N1 Cu1 Cl1 96.25(9)
N1 Cu1 Cl2 169.59(9)
N1 Cu1 N2 81.40(12)
N1 Cu1 O1 86.67(11)
N2 Cu1 Cl1 159.10(9)
N2 Cu1 Cl2 88.66(9)
N2 Cu1 O1 105.39(11)
O4 S1 O3 114.1(2)
O4 S1 O2 115.7(2)
O4 S1 C18 104.0(2)
O3 S1 O2 114.9(2)
O3 S1 C18 102.72(18)
O2 S1 C18 103.0(2)
C12 N7 H7 117.9
C10 N7 H7 117.9
C10 N7 C12 124.1(3)
C15 N8 H8 117.9
C11 N8 H8 117.9
C11 N8 C15 124.3(3)
C11 N6 C9 115.1(3)
C10 N4 C9 115.0(3)
C10 N5 H5 120.1
C10 N5 C11 119.8(3)
C11 N5 H5 120.1
C5 N1 Cu1 115.6(2)
C1 N1 Cu1 124.5(2)
C1 N1 C5 119.3(3)
Cu1 N2 H2 108.5
C6 N2 Cu1 109.2(2)
C6 N2 H2 108.5
C6 N2 C7 103.9(3)
C7 N2 Cu1 117.8(2)
C7 N2 H2 108.5
C9 N3 C6 122.0(3)
C9 N3 C8 124.8(3)
C6 N3 C8 111.7(3)
N7 C12 H12 108.6
N7 C12 C14 112.1(3)
N7 C12 C13 107.5(3)
C14 C12 H12 108.6
C14 C12 C13 111.3(3)
C13 C12 H12 108.6
N7 C10 N5 117.2(3)
N4 C10 N7 121.5(3)
N4 C10 N5 121.3(3)
C12 C14 H14A 109.5
C12 C14 H14B 109.5
C12 C14 H14C 109.5
H14A C14 H14B 109.5
H14A C14 H14C 109.5
H14B C14 H14C 109.5
N8 C15 H15 108.7
N8 C15 C16 108.1(3)
N8 C15 C17 110.5(3)
C16 C15 H15 108.7
C17 C15 H15 108.7
C17 C15 C16 112.0(3)
N8 C11 N6 122.0(3)
N8 C11 N5 117.2(3)
N6 C11 N5 120.9(3)
N6 C9 N4 127.8(3)
N6 C9 N3 116.5(3)
N3 C9 N4 115.7(3)
C12 C13 H13A 109.5
C12 C13 H13B 109.5
C12 C13 H13C 109.5
H13A C13 H13B 109.5
H13A C13 H13C 109.5
H13B C13 H13C 109.5
C5 C4 H4 121.1
C5 C4 C3 117.8(3)
C3 C4 H4 121.1
N1 C5 C4 122.6(3)
N1 C5 C6 113.6(3)
C4 C5 C6 123.8(3)
C4 C3 H3 120.1
C4 C3 C2 119.8(3)
C2 C3 H3 120.1
C3 C2 H2A 120.6
C1 C2 C3 118.8(3)
C1 C2 H2A 120.6
N1 C1 C2 121.7(3)
N1 C1 H1 119.1
C2 C1 H1 119.1
N2 C6 C5 108.1(3)
N2 C6 H6 110.0
N3 C6 N2 103.8(3)
N3 C6 C5 114.8(3)
N3 C6 H6 110.0
C5 C6 H6 110.0
N2 C7 H7A 110.8
N2 C7 H7B 110.8
N2 C7 C8 104.7(3)
H7A C7 H7B 108.9
C8 C7 H7A 110.8
C8 C7 H7B 110.8
N3 C8 C7 101.7(3)
N3 C8 H8A 109(3)
N3 C8 H8B 111(3)
C7 C8 H8A 114(3)
C7 C8 H8B 115(3)
H8A C8 H8B 107(4)
C15 C16 H16A 109.5
C15 C16 H16B 109.5
C15 C16 H16C 109.5
H16A C16 H16B 109.5
H16A C16 H16C 109.5
H16B C16 H16C 109.5
C15 C17 H17A 109.5
C15 C17 H17B 109.5
C15 C17 H17C 109.5
H17A C17 H17B 109.5
H17A C17 H17C 109.5
H17B C17 H17C 109.5
F1 C18 S1 111.9(3)
F1 C18 F2 106.2(3)
F2 C18 S1 110.2(3)
F3 C18 S1 111.5(3)
F3 C18 F1 108.6(3)
F3 C18 F2 108.1(3)
H0AA O0AA H0AB 104.5
Cu1 O1 H1A 111.2
Cu1 O1 H1B 110.9
H1A O1 H1B 102.9

loop_
_geom_bond_atom_site_label_1
_geom_bond_atom_site_label_2
_geom_bond_distance
Cu1 Cl1 2.3005(9)
Cu1 Cl2 2.2573(9)
Cu1 N1 2.006(3)
Cu1 N2 2.017(3)
Cu1 O1 2.371(3)
S1 O4 1.429(3)
S1 O3 1.436(3)
S1 O2 1.436(3)
S1 C18 1.825(4)
F1 C18 1.331(5)
F2 C18 1.337(5)
F3 C18 1.322(5)
N7 H7 0.8800
N7 C12 1.467(4)
N7 C10 1.331(4)
N8 H8 0.8800
N8 C15 1.466(4)
N8 C11 1.314(4)
N6 C11 1.332(4)
N6 C9 1.337(4)
N4 C10 1.320(4)
N4 C9 1.356(4)
N5 H5 0.8800
N5 C10 1.369(4)
N5 C11 1.376(4)
N1 C5 1.342(4)
N1 C1 1.338(4)
N2 H2 1.0000
N2 C6 1.473(4)
N2 C7 1.488(4)
N3 C9 1.340(4)
N3 C6 1.460(4)
N3 C8 1.472(4)
C12 H12 1.0000
C12 C14 1.518(5)
C12 C13 1.526(5)
C14 H14A 0.9800
C14 H14B 0.9800
C14 H14C 0.9800
C15 H15 1.0000
C15 C16 1.519(5)
C15 C17 1.511(5)
C13 H13A 0.9800
C13 H13B 0.9800
C13 H13C 0.9800
C4 H4 0.9500
C4 C5 1.383(5)
C4 C3 1.386(5)
C5 C6 1.524(5)
C3 H3 0.9500
C3 C2 1.389(5)
C2 H2A 0.9500
C2 C1 1.380(5)
C1 H1 0.9500
C6 H6 1.0000
C7 H7A 0.9900
C7 H7B 0.9900
C7 C8 1.528(5)
C8 H8A 1.00(4)
C8 H8B 0.94(5)
C16 H16A 0.9800
C16 H16B 0.9800
C16 H16C 0.9800
C17 H17A 0.9800
C17 H17B 0.9800
C17 H17C 0.9800
O0AA H0AA 0.8698
O0AA H0AB 0.8700
O1 H1A 0.9022
O1 H1B 0.9017
